data_1557318
loop_
_publ_author_name
'Kolsaker, Per'
'Songe, Pal'
'Romming, Christian'

_publ_section_title
;
 Dimerization of Cyclopropanecarbonitrile Mediated by Grignard Reagents.
 Formation of Highly Substituted Pyridines
;
_journal_name_full 'Acta Chemica Scandinavica'
_journal_page_first 1104
_journal_page_last 1111
_journal_paper_doi 10.3891/acta.chem.scand.51-1104
_journal_volume 51
_journal_year 1997
_chemical_formula_sum 'C16 H17 N5'
_chemical_formula_weight 279.34
_chemical_name_common
;
2-Amino-3-cyano-5-(3,3-dicyanopropyl)-6-cyclopropyl-4-ethylpyridine
;
_space_group_IT_number 2
_space_group_name_Hall '-P 1'
_space_group_name_H-M_alt 'P -1'
_symmetry_cell_setting triclinic
_symmetry_Int_Tables_number 2
_symmetry_space_group_name_Hall '-P 1'
_symmetry_space_group_name_H-M 'P -1'
_cell_angle_alpha 98.31(1)
_cell_angle_beta 99.77(1)
_cell_angle_gamma 109.24(2)
_cell_formula_units_Z 2
_cell_length_a 8.118(1)
_cell_length_b 9.890(2)
_cell_length_c 10.266(2)
_cell_volume 748.9(3)
_diffrn_ambient_temperature 138
_diffrn_radiation_probe x-ray
_diffrn_radiation_type MoK\a
_diffrn_radiation_wavelength 0.71073
_exptl_absorpt_coefficient_mu 0.073
_exptl_crystal_density_diffrn 1.239
_exptl_crystal_F_000 296
_refine_ls_goodness_of_fit_ref 1.054
_refine_ls_number_parameters 258
_refine_ls_number_reflns 3603
_refine_ls_R_factor_gt 0.047
_refine_ls_wR_factor_ref 0.135
_cod_data_source_file Acta-Chem-Scand-1997-51-1104-1.cif
_cod_data_source_block 1
_cod_original_cell_volume 748.9(2)
_cod_database_code 1557318

loop_
_space_group_symop_id
_space_group_symop_operation_xyz
1 x,y,z
2 -x,-y,-z

loop_
_atom_site_label
_atom_site_type_symbol
_atom_site_thermal_displace_type
_atom_site_fract_x
_atom_site_fract_y
_atom_site_fract_z
_atom_site_occupancy
_atom_site_U_iso_or_equiv
_atom_site_calc_flag
_atom_site_refinement_flags
_atom_site_disorder_assembly
_atom_site_disorder_group
N1 N Uiso 0.12810(10) 0.66750(10) 0.72520(10) 1.000 0.0230(10) . . . .
N2 N Uiso 0.37810(10) 0.67050(10) 0.64880(10) 1.000 0.0340(10) . . . .
N3 N Uiso 0.34980(10) 0.31790(10) 0.53670(10) 1.000 0.0350(10) . . . .
N4 N Uiso -0.4751(2) -0.01180(10) 0.82340(10) 1.000 0.0420(10) . . . .
N5 N Uiso -0.67670(10) 0.33420(10) 0.91850(10) 1.000 0.0400(10) . . . .
C2 C Uiso 0.21680(10) 0.59180(10) 0.66880(10) 1.000 0.0220(10) . . . .
C3 C Uiso 0.14990(10) 0.43690(10) 0.63970(10) 1.000 0.0220(10) . . . .
C4 C Uiso -0.00830(10) 0.35990(10) 0.67490(10) 1.000 0.0220(10) . . . .
C5 C Uiso -0.10280(10) 0.44050(10) 0.73030(10) 1.000 0.0210(10) . . . .
C6 C Uiso -0.02810(10) 0.59420(10) 0.75330(10) 1.000 0.0210(10) . . . .
C7 C Uiso 0.25640(10) 0.36560(10) 0.58240(10) 1.000 0.0260(10) . . . .
C8 C Uiso -0.06670(10) 0.19520(10) 0.65790(10) 1.000 0.0270(10) . . . .
C9 C Uiso -0.2069(2) 0.10790(10) 0.52730(10) 1.000 0.0370(10) . . . .
C10 C Uiso -0.27360(10) 0.36380(10) 0.77190(10) 1.000 0.0230(10) . . . .
C11 C Uiso -0.23670(10) 0.35840(10) 0.92210(10) 1.000 0.0220(10) . . . .
C12 C Uiso -0.11520(10) 0.68820(10) 0.81670(10) 1.000 0.0260(10) . . . .
C13 C Uiso -0.0006(2) 0.83720(10) 0.90620(10) 1.000 0.0310(10) . . . .
C14 C Uiso -0.1106(2) 0.82780(10) 0.77120(10) 1.000 0.0310(10) . . . .
C15 C Uiso -0.39980(10) 0.25310(10) 0.96110(10) 1.000 0.0240(10) . . . .
C16 C Uiso -0.44700(10) 0.10270(10) 0.88420(10) 1.000 0.0290(10) . . . .
C17 C Uiso -0.55690(10) 0.29720(10) 0.93680(10) 1.000 0.0280(10) . . . .

loop_
_atom_type_symbol
_atom_type_description
_atom_type_scat_dispersion_real
_atom_type_scat_dispersion_imag
_atom_type_scat_source
C C 0.0033 0.0016 ' International Tables Vol C Tables 4.2.6.8 and 6.1.1.4'
N N 0.0061 0.0033 ' International Tables Vol C Tables 4.2.6.8 and 6.1.1.4'

loop_
_geom_angle_atom_site_label_1
_geom_angle_atom_site_label_2
_geom_angle_atom_site_label_3
_geom_angle
_geom_angle_site_symmetry_1
_geom_angle_site_symmetry_2
_geom_angle_site_symmetry_3
_geom_angle_publ_flag
C2 N1 C6 118.98(9) . . . yes
N1 C2 N2 116.78(9) . . . yes
N1 C2 C3 121.31(9) . . . yes
N2 C2 C3 121.79(9) . . . yes
C2 C3 C4 120.00(9) . . . no
C2 C3 C7 117.27(8) . . . no
C4 C3 C7 122.60(9) . . . no
C3 C4 C5 118.01(9) . . . no
C3 C4 C8 119.31(8) . . . no
C5 C4 C8 122.63(8) . . . no
C4 C5 C6 118.02(8) . . . no
C4 C5 C10 120.55(9) . . . no
C6 C5 C10 121.32(8) . . . no
N1 C6 C5 123.54(9) . . . yes
N1 C6 C12 114.80(9) . . . yes
C5 C6 C12 121.62(8) . . . no
N3 C7 C3 175.29(10) . . . yes
C4 C8 C9 114.38(8) . . . no
C5 C10 C11 111.48(8) . . . no
C10 C11 C15 112.78(8) . . . no
C6 C12 C13 119.69(9) . . . no
C6 C12 C14 120.43(9) . . . no
C13 C12 C14 58.91(7) . . . no
C12 C13 C14 60.41(7) . . . no
C12 C14 C13 60.68(7) . . . no
C11 C15 C16 109.94(8) . . . no
C11 C15 C17 112.06(8) . . . no
C16 C15 C17 109.52(8) . . . no
N4 C16 C15 176.54(12) . . . yes
N5 C17 C15 178.68(10) . . . yes

loop_
_geom_bond_atom_site_label_1
_geom_bond_atom_site_label_2
_geom_bond_distance
_geom_bond_site_symmetry_1
_geom_bond_site_symmetry_2
_geom_bond_publ_flag
N1 C2 1.3363(13) . . yes
N1 C6 1.3399(13) . . yes
N2 C2 1.3522(13) . . yes
N3 C7 1.1446(13) . . yes
N4 C16 1.1407(14) . . yes
N5 C17 1.1434(13) . . yes
C2 C3 1.4126(14) . . no
C3 C4 1.3973(13) . . no
C3 C7 1.4301(13) . . no
C4 C5 1.4027(13) . . no
C4 C8 1.5130(14) . . no
C5 C6 1.4051(14) . . no
C5 C10 1.5106(13) . . no
C6 C12 1.4840(13) . . no
C8 C9 1.5291(15) . . no
C10 C11 1.5323(14) . . no
C11 C15 1.5458(14) . . no
C12 C13 1.5153(14) . . no
C12 C14 1.5113(14) . . no
C13 C14 1.4882(16) . . no
C15 C16 1.4714(14) . . no
C15 C17 1.4728(13) . . no

loop_
_geom_torsion_atom_site_label_1
_geom_torsion_atom_site_label_2
_geom_torsion_atom_site_label_3
_geom_torsion_atom_site_label_4
_geom_torsion
_geom_torsion_site_symmetry_1
_geom_torsion_site_symmetry_2
_geom_torsion_site_symmetry_3
_geom_torsion_site_symmetry_4
_geom_torsion_publ_flag
C6 N1 C2 N2 -176.68(10) . . . . no
C6 N1 C2 C3 -0.60(15) . . . . no
C2 N1 C6 C5 1.91(16) . . . . no
C2 N1 C6 C12 179.54(9) . . . . no
N1 C2 C3 C4 -2.59(15) . . . . no
N1 C2 C3 C7 -178.51(10) . . . . no
N2 C2 C3 C4 173.30(10) . . . . no
N2 C2 C3 C7 -2.62(15) . . . . no
C2 C3 C4 C5 4.38(14) . . . . no
C2 C3 C4 C8 -172.99(9) . . . . no
C7 C3 C4 C5 -179.93(9) . . . . no
C7 C3 C4 C8 2.71(15) . . . . no
C3 C4 C5 C6 -3.11(14) . . . . no
C3 C4 C5 C10 -179.29(9) . . . . no
C8 C4 C5 C6 174.16(9) . . . . no
C8 C4 C5 C10 -2.03(15) . . . . no
C3 C4 C8 C9 -97.69(12) . . . . no
C5 C4 C8 C9 85.08(13) . . . . no
C4 C5 C6 N1 -0.02(15) . . . . no
C4 C5 C6 C12 -177.48(9) . . . . no
C10 C5 C6 N1 176.14(10) . . . . no
C10 C5 C6 C12 -1.33(15) . . . . no
C4 C5 C10 C11 93.69(11) . . . . no
C6 C5 C10 C11 -82.37(11) . . . . no
N1 C6 C12 C13 -30.49(13) . . . . no
N1 C6 C12 C14 38.75(14) . . . . no
C5 C6 C12 C13 147.19(10) . . . . no
C5 C6 C12 C14 -143.58(10) . . . . no
C5 C10 C11 C15 -167.68(8) . . . . no
C10 C11 C15 C16 61.09(10) . . . . no
C10 C11 C15 C17 -60.95(11) . . . . no
C6 C12 C13 C14 109.70(12) . . . . no
C6 C12 C14 C13 -108.46(11) . . . . no
